data_7036875
loop_
_publ_author_name
'Lamprecht, Zandria'
'van Jaarsveld, Nina A.'
'Bezuidenhout, Daniela I.'
'Liles, David C.'
'Lotz, Simon'

_publ_section_title
;
 Synthesis and properties of mono- and dimetal Fischer multicarbene
 complexes derived from thiophene and thieno[2,3-b]thiophene.
;
_journal_issue 44
_journal_name_full 'Dalton transactions (Cambridge, England : 2003)'
_journal_page_first 19218
_journal_page_last 19231
_journal_paper_doi 10.1039/c5dt03555d
_journal_volume 44
_journal_year 2015
_chemical_formula_moiety 'C26 H20 O12 S2 W2'
_chemical_formula_sum 'C26 H20 O12 S2 W2'
_chemical_formula_weight 956.24
_chemical_name_systematic
2,2,2,2,5,5,5,5-Octacarbonyl-1,3,4,6-tetraethoxy-2,5-ditungsta-dicyclopenta[b,e]thieno[3,2-d]thiophene
_space_group_crystal_system monoclinic
_space_group_IT_number 14
_space_group_name_Hall '-P 2ybc'
_space_group_name_H-M_alt 'P 1 21/c 1'
_symmetry_space_group_name_Hall '-P 2ybc'
_symmetry_space_group_name_H-M 'P 1 21/c 1'
_atom_sites_solution_hydrogens geom
_atom_sites_solution_primary intrinsic-phasing
_audit_creation_method SHELXL-2014/5
_audit_update_record
;
2015-05-19 deposited with the CCDC.
2015-10-09 downloaded from the CCDC.
;
_cell_angle_alpha 90
_cell_angle_beta 101.9948(12)
_cell_angle_gamma 90
_cell_formula_units_Z 4
_cell_length_a 7.2013(3)
_cell_length_b 34.2589(15)
_cell_length_c 12.5924(5)
_cell_measurement_reflns_used 9009
_cell_measurement_temperature 150(2)
_cell_measurement_theta_max 38.750
_cell_measurement_theta_min 2.378
_cell_volume 3038.8(2)
_computing_cell_refinement 'SAINT (Bruker, 2014)'
_computing_data_collection 'APEX2 (Bruker, 2014)'
_computing_data_reduction 'SAINT (Bruker, 2014)'
_computing_molecular_graphics
;
 ORTEP-3 for Windows (Farrugia, 1997), POV-RAY (Cason, 2004),
 Mercury (Macrae <i>et al</i>., 2008)
;
_computing_publication_material 'SHELXL-2014, PLATON (Spek, 2009)'
_computing_structure_refinement 'SHELXTL, SHELXL-2014 (Sheldrick, 2014)'
_computing_structure_solution 'SHELXTS (Sheldrick, 2014)'
_diffrn_ambient_temperature 150(2)
_diffrn_detector_area_resol_mean 10.24
_diffrn_measured_fraction_theta_full 1.000
_diffrn_measured_fraction_theta_max 1.000
_diffrn_measurement_device_type 'Bruker kappa, Photon 100 CMOS'
_diffrn_measurement_method '\w scans'
_diffrn_radiation_source 'I\ms micro focus'
_diffrn_radiation_type MoK\a
_diffrn_radiation_wavelength 0.71073
_diffrn_reflns_av_R_equivalents 0.0635
_diffrn_reflns_av_unetI/netI 0.0236
_diffrn_reflns_Laue_measured_fraction_full 1.000
_diffrn_reflns_Laue_measured_fraction_max 1.000
_diffrn_reflns_limit_h_max 12
_diffrn_reflns_limit_h_min -12
_diffrn_reflns_limit_k_max 57
_diffrn_reflns_limit_k_min -57
_diffrn_reflns_limit_l_max 20
_diffrn_reflns_limit_l_min -20
_diffrn_reflns_number 223788
_diffrn_reflns_point_group_measured_fraction_full 1.000
_diffrn_reflns_point_group_measured_fraction_max 1.000
_diffrn_reflns_theta_full 25.242
_diffrn_reflns_theta_max 36.318
_diffrn_reflns_theta_min 2.036
_exptl_absorpt_coefficient_mu 7.762
_exptl_absorpt_correction_T_max 0.7479
_exptl_absorpt_correction_T_min 0.4197
_exptl_absorpt_correction_type multi-scan
_exptl_absorpt_process_details 'SADABS (Bruker, 2014)'
_exptl_crystal_colour purple
_exptl_crystal_density_diffrn 2.090
_exptl_crystal_density_method 'not measured'
_exptl_crystal_description block
_exptl_crystal_F_000 1808
_exptl_crystal_size_max 0.296
_exptl_crystal_size_mid 0.166
_exptl_crystal_size_min 0.086
_refine_diff_density_max 1.843
_refine_diff_density_min -1.595
_refine_diff_density_rms 0.137
_refine_ls_extinction_method none
_refine_ls_goodness_of_fit_ref 1.157
_refine_ls_hydrogen_treatment constr
_refine_ls_matrix_type full
_refine_ls_number_parameters 383
_refine_ls_number_reflns 14696
_refine_ls_number_restraints 0
_refine_ls_restrained_S_all 1.157
_refine_ls_R_factor_all 0.0329
_refine_ls_R_factor_gt 0.0252
_refine_ls_shift/su_max 0.006
_refine_ls_shift/su_mean 0.000
_refine_ls_structure_factor_coef Fsqd
_refine_ls_weighting_details 'w=1/[\s^2^(Fo^2^)+(0.0195P)^2^+2.5989P] where P=(Fo^2^+2Fc^2^)/3'
_refine_ls_weighting_scheme calc
_refine_ls_wR_factor_gt 0.0522
_refine_ls_wR_factor_ref 0.0538
_reflns_number_gt 12986
_reflns_number_total 14696
_reflns_threshold_expression 'I > 2\s(I)'
_cod_data_source_file c5dt03555d1.cif
_cod_data_source_block mo_ZL228F7_2_0m_a
_cod_depositor_comments 'Adding full bibliography for 7036872--7036876.cif.'
_cod_database_code 7036875
_shelx_estimated_absorpt_t_min 0.207
_shelx_estimated_absorpt_t_max 0.555
_shelxl_version_number 2014/5

loop_
_space_group_symop_operation_xyz
'x, y, z'
'-x, y+1/2, -z+1/2'
'-x, -y, -z'
'x, -y-1/2, z-1/2'

loop_
_atom_site_label
_atom_site_type_symbol
_atom_site_fract_x
_atom_site_fract_y
_atom_site_fract_z
_atom_site_U_iso_or_equiv
_atom_site_adp_type
_atom_site_occupancy
_atom_site_site_symmetry_order
_atom_site_calc_flag
_atom_site_refinement_flags_posn
_atom_site_refinement_flags_adp
W1 W 0.13788(2) 0.27640(2) 0.38855(2) 0.01640(2) Uani 1 1 d . .
C1 C -0.0324(3) 0.30713(8) 0.2687(2) 0.0287(5) Uani 1 1 d . .
O1 O -0.1253(3) 0.32369(7) 0.19868(19) 0.0497(6) Uani 1 1 d . .
C2 C 0.1028(3) 0.23115(7) 0.28333(19) 0.0236(4) Uani 1 1 d . .
O2 O 0.0724(3) 0.20583(6) 0.22199(16) 0.0358(4) Uani 1 1 d . .
C3 C 0.3714(3) 0.30069(7) 0.34289(18) 0.0229(4) Uani 1 1 d . .
O3 O 0.5006(3) 0.31630(6) 0.32498(17) 0.0356(4) Uani 1 1 d . .
C4 C -0.0888(3) 0.25777(7) 0.45036(18) 0.0228(4) Uani 1 1 d . .
O4 O -0.2143(3) 0.24747(6) 0.48474(18) 0.0382(4) Uani 1 1 d . .
C5 C 0.3307(3) 0.24863(6) 0.52003(17) 0.0173(3) Uani 1 1 d . .
O5 O 0.3855(2) 0.21288(4) 0.55155(14) 0.0233(3) Uani 1 1 d . .
C6 C 0.1926(3) 0.32105(5) 0.51176(16) 0.0157(3) Uani 1 1 d . .
O6 O 0.1029(2) 0.35149(4) 0.53894(13) 0.0206(3) Uani 1 1 d . .
W2 W 0.49370(2) 0.46634(2) 0.75757(2) 0.01644(2) Uani 1 1 d . .
C7 C 0.3322(3) 0.50522(7) 0.65847(19) 0.0250(4) Uani 1 1 d . .
O7 O 0.2427(3) 0.52896(6) 0.60698(18) 0.0414(5) Uani 1 1 d . .
C8 C 0.5689(4) 0.51284(7) 0.85536(19) 0.0265(4) Uani 1 1 d . .
O8 O 0.6083(3) 0.54065(6) 0.90575(18) 0.0426(5) Uani 1 1 d . .
C9 C 0.7264(3) 0.47526(6) 0.69051(18) 0.0219(4) Uani 1 1 d . .
O9 O 0.8577(3) 0.47999(6) 0.65467(16) 0.0355(4) Uani 1 1 d . .
C10 C 0.2653(3) 0.45162(7) 0.82447(19) 0.0254(4) Uani 1 1 d . .
O10 O 0.1394(3) 0.44235(7) 0.85966(18) 0.0442(5) Uani 1 1 d . .
C11 C 0.6514(3) 0.42130(6) 0.85805(16) 0.0175(3) Uani 1 1 d . .
O11 O 0.7683(2) 0.41860(5) 0.95364(12) 0.0217(3) Uani 1 1 d . .
C12 C 0.4314(3) 0.41499(6) 0.65700(15) 0.0159(3) Uani 1 1 d . .
O12 O 0.3680(2) 0.40775(4) 0.55311(11) 0.0187(3) Uani 1 1 d . .
S1 S 0.60400(7) 0.26663(2) 0.71295(4) 0.02037(9) Uani 1 1 d . .
S2 S 0.73034(8) 0.33957(2) 0.86130(4) 0.02161(10) Uani 1 1 d . .
C13 C 0.4286(3) 0.27664(5) 0.59949(16) 0.0165(3) Uani 1 1 d . .
C14 C 0.3697(2) 0.31499(5) 0.59259(15) 0.0146(3) Uani 1 1 d . .
C15 C 0.4758(3) 0.33816(5) 0.67859(15) 0.0154(3) Uani 1 1 d . .
C16 C 0.6026(3) 0.31482(6) 0.75074(16) 0.0186(3) Uani 1 1 d . .
C17 C 0.6190(3) 0.38272(6) 0.81068(16) 0.0172(3) Uani 1 1 d . .
C18 C 0.4930(3) 0.37800(6) 0.71233(15) 0.0154(3) Uani 1 1 d . .
C19 C 0.2997(4) 0.18021(7) 0.4855(2) 0.0307(5) Uani 1 1 d . .
H19A H 0.3415 0.1799 0.4155 0.037 Uiso 1 1 calc R U
H19B H 0.1596 0.1824 0.4706 0.037 Uiso 1 1 calc R U
C20 C 0.3628(6) 0.14343(8) 0.5487(3) 0.0500(8) Uani 1 1 d . .
H20A H 0.5016 0.1415 0.5624 0.075 Uiso 1 1 calc R U
H20B H 0.3067 0.1207 0.5066 0.075 Uiso 1 1 calc R U
H20C H 0.3213 0.1442 0.6180 0.075 Uiso 1 1 calc R U
C21 C -0.0869(3) 0.36020(8) 0.4781(2) 0.0326(5) Uani 1 1 d . .
H21A H -0.1639 0.3361 0.4651 0.039 Uiso 1 1 calc R U
H21B H -0.0811 0.3720 0.4072 0.039 Uiso 1 1 calc R U
C22 C -0.1707(5) 0.38782(12) 0.5446(3) 0.0516(9) Uani 1 1 d . .
H22A H -0.1693 0.3762 0.6159 0.077 Uiso 1 1 calc R U
H22B H -0.3019 0.3936 0.5083 0.077 Uiso 1 1 calc R U
H22C H -0.0967 0.4120 0.5537 0.077 Uiso 1 1 calc R U
C23 C 0.8203(3) 0.45352(7) 1.01733(19) 0.0274(4) Uani 1 1 d . .
H23A H 0.7056 0.4688 1.0217 0.033 Uiso 1 1 calc R U
H23B H 0.9050 0.4700 0.9836 0.033 Uiso 1 1 calc R U
C24 C 0.9205(5) 0.44091(10) 1.1285(2) 0.0487(8) Uani 1 1 d . .
H24A H 0.8318 0.4266 1.1636 0.073 Uiso 1 1 calc R U
H24B H 0.9677 0.4639 1.1720 0.073 Uiso 1 1 calc R U
H24C H 1.0274 0.4239 1.1226 0.073 Uiso 1 1 calc R U
C25 C 0.3125(3) 0.43924(6) 0.47674(17) 0.0243(4) Uani 1 1 d . .
H25A H 0.4095 0.4602 0.4887 0.029 Uiso 1 1 calc R U
H25B H 0.1897 0.4505 0.4850 0.029 Uiso 1 1 calc R U
C26 C 0.2951(4) 0.42175(8) 0.36574(19) 0.0348(6) Uani 1 1 d . .
H26A H 0.4187 0.4115 0.3580 0.052 Uiso 1 1 calc R U
H26B H 0.2534 0.4419 0.3106 0.052 Uiso 1 1 calc R U
H26C H 0.2020 0.4005 0.3562 0.052 Uiso 1 1 calc R U

loop_
_atom_site_aniso_label
_atom_site_aniso_U_11
_atom_site_aniso_U_22
_atom_site_aniso_U_33
_atom_site_aniso_U_23
_atom_site_aniso_U_13
_atom_site_aniso_U_12
W1 0.01449(3) 0.01763(4) 0.01611(3) -0.00442(2) 0.00093(2) -0.00074(2)
C1 0.0259(10) 0.0302(12) 0.0268(11) -0.0021(9) -0.0021(8) -0.0009(8)
O1 0.0486(13) 0.0526(14) 0.0393(12) 0.0113(10) -0.0109(10) 0.0086(10)
C2 0.0196(9) 0.0284(11) 0.0234(10) -0.0088(8) 0.0064(7) -0.0027(7)
O2 0.0352(9) 0.0377(10) 0.0365(10) -0.0214(8) 0.0125(8) -0.0057(8)
C3 0.0241(9) 0.0223(10) 0.0220(9) -0.0048(7) 0.0043(7) -0.0005(7)
O3 0.0341(9) 0.0346(10) 0.0421(11) -0.0054(8) 0.0170(8) -0.0098(7)
C4 0.0202(9) 0.0237(10) 0.0235(9) -0.0078(8) 0.0024(7) -0.0024(7)
O4 0.0320(9) 0.0415(11) 0.0446(11) -0.0064(9) 0.0165(8) -0.0098(8)
C5 0.0153(7) 0.0154(8) 0.0213(9) -0.0028(6) 0.0046(6) -0.0009(6)
O5 0.0258(7) 0.0131(6) 0.0289(8) -0.0026(5) 0.0005(6) -0.0009(5)
C6 0.0141(7) 0.0144(8) 0.0176(8) -0.0013(6) 0.0011(6) -0.0006(6)
O6 0.0158(6) 0.0191(7) 0.0251(7) -0.0052(5) -0.0002(5) 0.0046(5)
W2 0.02032(4) 0.01349(3) 0.01519(3) -0.00187(2) 0.00293(2) -0.00012(3)
C7 0.0297(10) 0.0212(10) 0.0244(10) 0.0012(8) 0.0063(8) 0.0019(8)
O7 0.0491(12) 0.0321(10) 0.0408(11) 0.0111(8) 0.0042(9) 0.0132(9)
C8 0.0364(12) 0.0203(10) 0.0238(10) -0.0054(8) 0.0085(9) -0.0020(8)
O8 0.0605(13) 0.0290(10) 0.0394(11) -0.0174(8) 0.0131(10) -0.0103(9)
C9 0.0263(10) 0.0178(9) 0.0204(9) -0.0013(7) 0.0024(7) 0.0002(7)
O9 0.0311(9) 0.0396(11) 0.0381(10) 0.0038(8) 0.0125(8) -0.0008(8)
C10 0.0263(10) 0.0277(11) 0.0217(10) 0.0013(8) 0.0041(8) 0.0043(8)
O10 0.0310(10) 0.0630(15) 0.0422(11) 0.0100(10) 0.0157(8) 0.0004(9)
C11 0.0177(8) 0.0198(9) 0.0145(8) -0.0022(6) 0.0019(6) -0.0025(6)
O11 0.0237(7) 0.0229(7) 0.0155(6) -0.0045(5) -0.0029(5) -0.0023(5)
C12 0.0152(7) 0.0165(8) 0.0156(8) -0.0002(6) 0.0022(6) 0.0000(6)
O12 0.0235(7) 0.0160(6) 0.0144(6) 0.0003(5) -0.0014(5) -0.0001(5)
S1 0.0213(2) 0.01345(19) 0.0229(2) 0.00091(17) -0.00344(17) 0.00217(16)
S2 0.0240(2) 0.0175(2) 0.0185(2) 0.00021(17) -0.00682(17) 0.00127(17)
C13 0.0161(7) 0.0133(7) 0.0192(8) -0.0010(6) 0.0012(6) 0.0007(6)
C14 0.0140(7) 0.0140(7) 0.0151(7) -0.0011(6) 0.0014(6) 0.0002(6)
C15 0.0158(7) 0.0137(7) 0.0151(8) -0.0002(6) -0.0004(6) 0.0001(6)
C16 0.0195(8) 0.0158(8) 0.0179(8) -0.0002(6) -0.0022(6) 0.0000(6)
C17 0.0186(8) 0.0164(8) 0.0149(8) 0.0007(6) -0.0004(6) -0.0009(6)
C18 0.0165(7) 0.0144(7) 0.0145(7) 0.0002(6) 0.0012(6) 0.0002(6)
C19 0.0378(12) 0.0171(9) 0.0350(13) -0.0080(9) 0.0024(10) -0.0042(9)
C20 0.082(2) 0.0156(11) 0.0479(18) -0.0014(11) 0.0018(16) -0.0041(13)
C21 0.0158(9) 0.0354(13) 0.0417(14) -0.0094(10) -0.0050(9) 0.0101(8)
C22 0.0396(16) 0.067(2) 0.0502(19) 0.0020(16) 0.0130(14) 0.0269(15)
C23 0.0291(10) 0.0286(11) 0.0219(10) -0.0116(8) -0.0009(8) -0.0027(8)
C24 0.0549(18) 0.0505(18) 0.0287(13) -0.0161(12) -0.0191(12) 0.0129(14)
C25 0.0317(11) 0.0194(9) 0.0189(9) 0.0044(7) -0.0015(8) 0.0006(8)
C26 0.0546(16) 0.0275(12) 0.0173(10) 0.0017(8) -0.0045(10) -0.0036(11)

loop_
_atom_type_symbol
_atom_type_description
_atom_type_scat_dispersion_real
_atom_type_scat_dispersion_imag
_atom_type_scat_source
C C 0.0033 0.0016 'International Tables Vol C Tables 4.2.6.8 and 6.1.1.4'
H H 0.0000 0.0000 'International Tables Vol C Tables 4.2.6.8 and 6.1.1.4'
O O 0.0106 0.0060 'International Tables Vol C Tables 4.2.6.8 and 6.1.1.4'
S S 0.1246 0.1234 'International Tables Vol C Tables 4.2.6.8 and 6.1.1.4'
W W -0.8490 6.8722 'International Tables Vol C Tables 4.2.6.8 and 6.1.1.4'

loop_
_geom_angle_atom_site_label_1
_geom_angle_atom_site_label_2
_geom_angle_atom_site_label_3
_geom_angle
C2 W1 C1 86.36(10)
C2 W1 C4 90.53(9)
C1 W1 C4 92.18(10)
C2 W1 C3 97.17(9)
C1 W1 C3 89.14(10)
C4 W1 C3 172.26(8)
C2 W1 C5 97.96(9)
C1 W1 C5 174.94(9)
C4 W1 C5 90.43(8)
C3 W1 C5 87.70(8)
C2 W1 C6 174.51(9)
C1 W1 C6 99.13(9)
C4 W1 C6 89.35(8)
C3 W1 C6 82.91(8)
C5 W1 C6 76.55(7)
O1 C1 W1 177.5(3)
O2 C2 W1 176.3(2)
O3 C3 W1 174.0(2)
O4 C4 W1 179.9(3)
O5 C5 C13 109.38(17)
O5 C5 W1 138.25(14)
C13 C5 W1 112.36(13)
C5 O5 C19 118.48(18)
O6 C6 C14 109.60(16)
O6 C6 W1 136.62(13)
C14 C6 W1 113.58(13)
C6 O6 C21 119.18(17)
C8 W2 C7 84.47(10)
C8 W2 C9 89.70(9)
C7 W2 C9 93.57(9)
C8 W2 C10 94.57(10)
C7 W2 C10 90.45(9)
C9 W2 C10 174.40(9)
C8 W2 C12 176.24(9)
C7 W2 C12 98.75(8)
C9 W2 C12 88.16(8)
C10 W2 C12 87.38(8)
C8 W2 C11 99.47(9)
C7 W2 C11 175.60(8)
C9 W2 C11 88.43(8)
C10 W2 C11 87.31(8)
C12 W2 C11 77.38(7)
O7 C7 W2 175.9(2)
O8 C8 W2 176.0(2)
O9 C9 W2 178.9(2)
O10 C10 W2 177.7(2)
O11 C11 C17 109.21(17)
O11 C11 W2 137.81(15)
C17 C11 W2 112.96(13)
C11 O11 C23 119.37(18)
O12 C12 C18 108.47(16)
O12 C12 W2 136.31(14)
C18 C12 W2 114.76(13)
C12 O12 C25 120.75(16)
C16 S1 C13 89.61(9)
C16 S2 C17 89.67(9)
C14 C13 C5 119.05(17)
C14 C13 S1 113.73(14)
C5 C13 S1 126.97(15)
C13 C14 C15 111.90(16)
C13 C14 C6 112.90(16)
C15 C14 C6 134.06(17)
C16 C15 C18 110.41(16)
C16 C15 C14 110.41(16)
C18 C15 C14 139.17(17)
C15 C16 S1 114.21(14)
C15 C16 S2 114.23(15)
S1 C16 S2 131.56(12)
C18 C17 C11 119.63(17)
C18 C17 S2 113.28(15)
C11 C17 S2 127.04(14)
C17 C18 C15 112.24(17)
C17 C18 C12 113.62(17)
C15 C18 C12 133.19(17)
O5 C19 C20 107.2(2)
O5 C19 H19A 110.3
C20 C19 H19A 110.3
O5 C19 H19B 110.3
C20 C19 H19B 110.3
H19A C19 H19B 108.5
C19 C20 H20A 109.5
C19 C20 H20B 109.5
H20A C20 H20B 109.5
C19 C20 H20C 109.5
H20A C20 H20C 109.5
H20B C20 H20C 109.5
O6 C21 C22 106.5(2)
O6 C21 H21A 110.4
C22 C21 H21A 110.4
O6 C21 H21B 110.4
C22 C21 H21B 110.4
H21A C21 H21B 108.6
C21 C22 H22A 109.5
C21 C22 H22B 109.5
H22A C22 H22B 109.5
C21 C22 H22C 109.5
H22A C22 H22C 109.5
H22B C22 H22C 109.5
O11 C23 C24 107.4(2)
O11 C23 H23A 110.2
C24 C23 H23A 110.2
O11 C23 H23B 110.2
C24 C23 H23B 110.2
H23A C23 H23B 108.5
C23 C24 H24A 109.5
C23 C24 H24B 109.5
H24A C24 H24B 109.5
C23 C24 H24C 109.5
H24A C24 H24C 109.5
H24B C24 H24C 109.5
O12 C25 C26 106.22(18)
O12 C25 H25A 110.5
C26 C25 H25A 110.5
O12 C25 H25B 110.5
C26 C25 H25B 110.5
H25A C25 H25B 108.7
C25 C26 H26A 109.5
C25 C26 H26B 109.5
H26A C26 H26B 109.5
C25 C26 H26C 109.5
H26A C26 H26C 109.5
H26B C26 H26C 109.5

loop_
_geom_bond_atom_site_label_1
_geom_bond_atom_site_label_2
_geom_bond_distance
W1 C2 2.021(2)
W1 C1 2.030(2)
W1 C4 2.051(2)
W1 C3 2.062(2)
W1 C5 2.149(2)
W1 C6 2.1561(19)
C1 O1 1.141(3)
C2 O2 1.152(3)
C3 O3 1.135(3)
C4 O4 1.136(3)
C5 O5 1.322(2)
C5 C13 1.458(3)
O5 C19 1.453(3)
C6 O6 1.309(2)
C6 C14 1.472(3)
O6 C21 1.452(3)
W2 C8 2.018(2)
W2 C7 2.020(2)
W2 C9 2.050(2)
W2 C10 2.060(2)
W2 C12 2.1597(19)
W2 C11 2.162(2)
C7 O7 1.150(3)
C8 O8 1.147(3)
C9 O9 1.141(3)
C10 O10 1.134(3)
C11 O11 1.321(2)
C11 C17 1.449(3)
O11 C23 1.446(3)
C12 O12 1.317(2)
C12 C18 1.469(3)
O12 C25 1.445(2)
S1 C16 1.719(2)
S1 C13 1.733(2)
S2 C16 1.724(2)
S2 C17 1.738(2)
C13 C14 1.378(3)
C14 C15 1.429(3)
C15 C16 1.398(3)
C15 C18 1.427(3)
C17 C18 1.384(3)
C19 C20 1.508(4)
C19 H19A 0.9900
C19 H19B 0.9900
C20 H20A 0.9800
C20 H20B 0.9800
C20 H20C 0.9800
C21 C22 1.473(4)
C21 H21A 0.9900
C21 H21B 0.9900
C22 H22A 0.9800
C22 H22B 0.9800
C22 H22C 0.9800
C23 C24 1.499(4)
C23 H23A 0.9900
C23 H23B 0.9900
C24 H24A 0.9800
C24 H24B 0.9800
C24 H24C 0.9800
C25 C26 1.502(3)
C25 H25A 0.9900
C25 H25B 0.9900
C26 H26A 0.9800
C26 H26B 0.9800
C26 H26C 0.9800

loop_
_geom_torsion_atom_site_label_1
_geom_torsion_atom_site_label_2
_geom_torsion_atom_site_label_3
_geom_torsion_atom_site_label_4
_geom_torsion
C13 C5 O5 C19 177.87(19)
W1 C5 O5 C19 -0.8(3)
C14 C6 O6 C21 -172.5(2)
W1 C6 O6 C21 1.9(3)
C17 C11 O11 C23 -179.33(18)
W2 C11 O11 C23 -1.3(3)
C18 C12 O12 C25 -174.73(17)
W2 C12 O12 C25 -3.2(3)
O5 C5 C13 C14 -169.15(18)
W1 C5 C13 C14 9.9(2)
O5 C5 C13 S1 4.8(3)
W1 C5 C13 S1 -176.20(12)
C16 S1 C13 C14 -1.19(17)
C16 S1 C13 C5 -175.38(19)
C5 C13 C14 C15 177.88(18)
S1 C13 C14 C15 3.2(2)
C5 C13 C14 C6 8.3(3)
S1 C13 C14 C6 -166.42(14)
O6 C6 C14 C13 153.20(18)
W1 C6 C14 C13 -22.6(2)
O6 C6 C14 C15 -13.3(3)
W1 C6 C14 C15 170.84(18)
C13 C14 C15 C16 -4.0(2)
C6 C14 C15 C16 162.7(2)
C13 C14 C15 C18 175.0(2)
C6 C14 C15 C18 -18.4(4)
C18 C15 C16 S1 -176.13(14)
C14 C15 C16 S1 3.1(2)
C18 C15 C16 S2 3.6(2)
C14 C15 C16 S2 -177.15(14)
C13 S1 C16 C15 -1.18(17)
C13 S1 C16 S2 179.16(17)
C17 S2 C16 C15 -1.44(17)
C17 S2 C16 S1 178.23(17)
O11 C11 C17 C18 176.76(18)
W2 C11 C17 C18 -1.8(2)
O11 C11 C17 S2 -6.0(3)
W2 C11 C17 S2 175.43(12)
C16 S2 C17 C18 -1.20(17)
C16 S2 C17 C11 -178.55(19)
C11 C17 C18 C15 -178.96(18)
S2 C17 C18 C15 3.5(2)
C11 C17 C18 C12 10.7(3)
S2 C17 C18 C12 -166.86(14)
C16 C15 C18 C17 -4.4(2)
C14 C15 C18 C17 176.6(2)
C16 C15 C18 C12 163.4(2)
C14 C15 C18 C12 -15.6(4)
O12 C12 C18 C17 159.05(17)
W2 C12 C18 C17 -14.5(2)
O12 C12 C18 C15 -8.6(3)
W2 C12 C18 C15 177.77(18)
C5 O5 C19 C20 -170.9(2)
C6 O6 C21 C22 163.9(2)
C11 O11 C23 C24 169.1(2)
C12 O12 C25 C26 166.3(2)
